data_4080912
loop_
_publ_author_name
'Botov, Svetlana'
'Stamellou, Eleni'
'Romanski, Steffen'
'Guttentag, Miguel'
'Alberto, Roger'
'Neud\"orfl, J\"org-Martin'
'Yard, Benito'
'Schmalz, Hans-G\"unther'

_publ_section_title
;
 Synthesis and Performance of Acyloxy-diene-Fe(CO)3Complexes with Variable
 Chain Lengths as Enzyme-Triggered Carbon Monoxide-Releasing Molecules
;
_journal_issue 13
_journal_name_full Organometallics
_journal_page_first 3587
_journal_paper_doi 10.1021/om301233h
_journal_volume 32
_journal_year 2013
_chemical_formula_moiety 'C15 H18 Fe O5'
_chemical_formula_sum 'C15 H18 Fe O5'
_chemical_formula_weight 334.14
_chemical_name_systematic
; 
 ? 
;
_space_group_IT_number 14
_symmetry_cell_setting monoclinic
_symmetry_space_group_name_Hall '-P 2ybc'
_symmetry_space_group_name_H-M 'P 1 21/c 1'
_atom_sites_solution_hydrogens geom
_atom_sites_solution_primary direct
_atom_sites_solution_secondary difmap
_audit_creation_method SHELXL-97
_cell_angle_alpha 90.00
_cell_angle_beta 107.372(4)
_cell_angle_gamma 90.00
_cell_formula_units_Z 4
_cell_length_a 8.4940(7)
_cell_length_b 7.7356(6)
_cell_length_c 24.1713(17)
_cell_measurement_reflns_used 5717
_cell_measurement_temperature 100(2)
_cell_measurement_theta_max 27.00
_cell_measurement_theta_min 2.51
_cell_volume 1515.8(2)
_computing_cell_refinement 'Nonius DENZO (Otwinowski, Minor 1997)'
_computing_data_collection 'Nonius COLLECT'
_computing_data_reduction 'Nonius DENZO (Otwinowski, Minor 1997)'
_computing_molecular_graphics 'SCHAKAL99 (E. Keller 1999)'
_computing_publication_material 'PLATON (A. L. Spek 1980-2004)'
_computing_structure_refinement 'SHELXL-97 (Sheldrick, 1997)'
_computing_structure_solution 'SHELXS-97 (Sheldrick, 1997)'
_diffrn_ambient_temperature 100(2)
_diffrn_measured_fraction_theta_full 0.988
_diffrn_measured_fraction_theta_max 0.988
_diffrn_measurement_device_type 'Nonius KappaCCD'
_diffrn_measurement_method Phi/Omega-Scans
_diffrn_radiation_monochromator graphite
_diffrn_radiation_source 'fine-focus sealed tube'
_diffrn_radiation_type MoK\a
_diffrn_radiation_wavelength 0.71073
_diffrn_reflns_av_R_equivalents 0.0344
_diffrn_reflns_av_sigmaI/netI 0.0473
_diffrn_reflns_limit_h_max 10
_diffrn_reflns_limit_h_min -7
_diffrn_reflns_limit_k_max 9
_diffrn_reflns_limit_k_min -9
_diffrn_reflns_limit_l_max 30
_diffrn_reflns_limit_l_min -29
_diffrn_reflns_number 5717
_diffrn_reflns_theta_full 27.00
_diffrn_reflns_theta_max 27.00
_diffrn_reflns_theta_min 2.51
_exptl_absorpt_coefficient_mu 1.012
_exptl_absorpt_correction_type none
_exptl_crystal_colour colourless
_exptl_crystal_density_diffrn 1.464
_exptl_crystal_density_method 'not measured'
_exptl_crystal_description prism
_exptl_crystal_F_000 696
_exptl_crystal_size_max .2
_exptl_crystal_size_mid .2
_exptl_crystal_size_min .05
_refine_diff_density_max 0.593
_refine_diff_density_min -0.558
_refine_diff_density_rms 0.085
_refine_ls_extinction_method none
_refine_ls_goodness_of_fit_ref 1.137
_refine_ls_hydrogen_treatment constr
_refine_ls_matrix_type full
_refine_ls_number_parameters 191
_refine_ls_number_reflns 3266
_refine_ls_number_restraints 0
_refine_ls_restrained_S_all 1.137
_refine_ls_R_factor_all 0.0690
_refine_ls_R_factor_gt 0.0524
_refine_ls_shift/su_max 0.000
_refine_ls_shift/su_mean 0.000
_refine_ls_structure_factor_coef Fsqd
_refine_ls_weighting_details 'calc w=1/[\s^2^(Fo^2^)+(0.0258P)^2^+4.1495P] where P=(Fo^2^+2Fc^2^)/3'
_refine_ls_weighting_scheme calc
_refine_ls_wR_factor_gt 0.1212
_refine_ls_wR_factor_ref 0.1275
_reflns_number_gt 2578
_reflns_number_total 3266
_reflns_threshold_expression >2sigma(I)
_cod_data_source_file om301233h_si_002.cif
_cod_data_source_block svbo64
_cod_original_sg_symbol_H-M P21/c
_cod_database_code 4080912

loop_
_symmetry_equiv_pos_as_xyz
'x, y, z'
'-x, y+1/2, -z+1/2'
'-x, -y, -z'
'x, -y-1/2, z-1/2'

loop_
_atom_site_label
_atom_site_type_symbol
_atom_site_fract_x
_atom_site_fract_y
_atom_site_fract_z
_atom_site_U_iso_or_equiv
_atom_site_adp_type
_atom_site_occupancy
_atom_site_symmetry_multiplicity
_atom_site_calc_flag
_atom_site_refinement_flags
Fe1 Fe 0.46175(6) -0.24839(7) 0.14433(2) 0.01977(15) Uani 1 1 d .
O1 O 0.1112(3) -0.2079(4) 0.13302(12) 0.0341(7) Uani 1 1 d .
O2 O 0.4835(4) -0.6074(4) 0.10793(13) 0.0371(7) Uani 1 1 d .
O3 O 0.5635(4) -0.2842(5) 0.27154(12) 0.0474(9) Uani 1 1 d .
O4 O 0.2595(3) -0.1317(3) 0.02115(11) 0.0268(6) Uani 1 1 d .
O5 O 0.2157(3) -0.4184(4) 0.00689(12) 0.0314(6) Uani 1 1 d .
C1 C 0.2502(5) -0.2270(5) 0.13917(14) 0.0245(8) Uani 1 1 d .
C2 C 0.4717(5) -0.4681(5) 0.12266(17) 0.0261(8) Uani 1 1 d .
C3 C 0.5240(4) -0.2690(5) 0.22203(17) 0.0306(8) Uani 1 1 d .
C4 C 0.4213(4) -0.1578(5) 0.05988(15) 0.0239(8) Uani 1 1 d .
C5 C 0.1699(4) -0.2724(5) -0.00211(15) 0.0262(8) Uani 1 1 d .
C6 C 0.0003(5) -0.2176(5) -0.04083(16) 0.0318(9) Uani 1 1 d .
H6A H -0.0821 -0.2354 -0.0198 0.038 Uiso 1 1 calc R
H6B H 0.0023 -0.0928 -0.0497 0.038 Uiso 1 1 calc R
C7 C -0.0515(4) -0.3188(6) -0.09714(16) 0.0288(8) Uani 1 1 d .
H7A H -0.1677 -0.2907 -0.1182 0.035 Uiso 1 1 calc R
H7B H -0.0456 -0.4439 -0.0881 0.035 Uiso 1 1 calc R
C8 C 0.0553(4) -0.2811(5) -0.13646(15) 0.0259(8) Uani 1 1 d .
H8A H 0.0442 -0.1575 -0.1476 0.031 Uiso 1 1 calc R
H8B H 0.1723 -0.3027 -0.1148 0.031 Uiso 1 1 calc R
C9 C 0.0082(5) -0.3915(6) -0.19121(16) 0.0326(9) Uani 1 1 d .
H9A H 0.0144 -0.5149 -0.1798 0.039 Uiso 1 1 calc R
H9B H -0.1078 -0.3663 -0.2134 0.039 Uiso 1 1 calc R
C10 C 0.1153(5) -0.3635(6) -0.23043(17) 0.0386(10) Uani 1 1 d .
H10A H 0.2301 -0.3914 -0.2093 0.058 Uiso 1 1 calc R
H10B H 0.1078 -0.2425 -0.2429 0.058 Uiso 1 1 calc R
H10C H 0.0774 -0.4386 -0.2645 0.058 Uiso 1 1 calc R
C11 C 0.4665(5) -0.0200(5) 0.10218(17) 0.0271(8) Uani 1 1 d .
H11 H 0.3997 0.0793 0.1011 0.033 Uiso 1 1 d R
C12 C 0.6159(5) -0.0458(5) 0.14441(17) 0.0288(8) Uani 1 1 d .
H12 H 0.6581 0.0335 0.1753 0.035 Uiso 1 1 d R
C13 C 0.7027(5) -0.2007(5) 0.13827(17) 0.0273(8) Uani 1 1 d .
H13 H 0.7536 -0.2708 0.1710 0.033 Uiso 1 1 d R
C14 C 0.7115(4) -0.2499(6) 0.07876(16) 0.0284(8) Uani 1 1 d .
H14A H 0.7507 -0.3707 0.0797 0.034 Uiso 1 1 calc R
H14B H 0.7926 -0.1745 0.0684 0.034 Uiso 1 1 calc R
C15 C 0.5441(4) -0.2331(5) 0.03225(15) 0.0246(7) Uani 1 1 d .
H15A H 0.5543 -0.1567 0.0006 0.029 Uiso 1 1 calc R
H15B H 0.5061 -0.3481 0.0155 0.029 Uiso 1 1 calc R

loop_
_atom_site_aniso_label
_atom_site_aniso_U_11
_atom_site_aniso_U_22
_atom_site_aniso_U_33
_atom_site_aniso_U_23
_atom_site_aniso_U_13
_atom_site_aniso_U_12
Fe1 0.0184(2) 0.0226(3) 0.0191(2) -0.0014(2) 0.00672(17) -0.0020(2)
O1 0.0224(13) 0.0481(18) 0.0343(15) -0.0023(13) 0.0123(12) -0.0020(12)
O2 0.0392(16) 0.0264(15) 0.0458(17) -0.0011(13) 0.0130(14) 0.0006(13)
O3 0.0423(17) 0.075(2) 0.0220(15) 0.0013(15) 0.0058(13) -0.0095(17)
O4 0.0253(13) 0.0296(14) 0.0252(13) 0.0008(11) 0.0069(11) 0.0034(11)
O5 0.0309(14) 0.0299(15) 0.0309(14) -0.0009(12) 0.0051(12) 0.0036(12)
C1 0.0338(19) 0.0251(19) 0.0167(16) -0.0004(14) 0.0105(14) -0.0029(16)
C2 0.0244(18) 0.0234(19) 0.0302(19) 0.0021(16) 0.0078(16) 0.0006(15)
C3 0.0227(17) 0.040(2) 0.029(2) -0.0054(18) 0.0079(15) -0.0049(18)
C4 0.0239(17) 0.0255(19) 0.0231(18) 0.0032(15) 0.0083(15) 0.0019(15)
C5 0.0269(18) 0.035(2) 0.0184(16) -0.0068(16) 0.0098(14) -0.0056(17)
C6 0.0269(18) 0.041(2) 0.0269(19) -0.0047(17) 0.0062(15) 0.0052(17)
C7 0.0221(17) 0.040(2) 0.0236(18) -0.0028(16) 0.0053(15) -0.0005(16)
C8 0.0223(17) 0.031(2) 0.0226(18) 0.0018(15) 0.0039(14) -0.0015(15)
C9 0.029(2) 0.040(2) 0.0262(19) -0.0005(18) 0.0046(16) -0.0005(18)
C10 0.036(2) 0.055(3) 0.025(2) 0.002(2) 0.0104(18) 0.002(2)
C11 0.0288(19) 0.0207(17) 0.037(2) 0.0040(16) 0.0170(17) -0.0003(15)
C12 0.0278(19) 0.0272(19) 0.034(2) -0.0058(16) 0.0133(16) -0.0088(16)
C13 0.0249(18) 0.0307(19) 0.0267(19) 0.0019(16) 0.0085(15) -0.0023(15)
C14 0.0216(16) 0.0344(19) 0.0322(19) -0.0020(18) 0.0127(15) 0.0001(17)
C15 0.0260(17) 0.0269(19) 0.0241(17) 0.0004(16) 0.0124(14) 0.0026(16)

loop_
_atom_type_symbol
_atom_type_description
_atom_type_scat_dispersion_real
_atom_type_scat_dispersion_imag
_atom_type_scat_source
C C 0.0033 0.0016 'International Tables Vol C Tables 4.2.6.8 and 6.1.1.4'
H H 0.0000 0.0000 'International Tables Vol C Tables 4.2.6.8 and 6.1.1.4'
Fe Fe 0.3463 0.8444 'International Tables Vol C Tables 4.2.6.8 and 6.1.1.4'
O O 0.0106 0.0060 'International Tables Vol C Tables 4.2.6.8 and 6.1.1.4'

loop_
_geom_angle_atom_site_label_1
_geom_angle_atom_site_label_2
_geom_angle_atom_site_label_3
_geom_angle
C1 Fe1 C2 101.76(17)
C1 Fe1 C3 93.31(16)
C2 Fe1 C3 101.35(18)
C1 Fe1 C12 124.42(16)
C2 Fe1 C12 130.05(16)
C3 Fe1 C12 94.49(17)
C1 Fe1 C11 93.14(16)
C2 Fe1 C11 131.71(17)
C3 Fe1 C11 123.54(17)
C12 Fe1 C11 39.61(15)
C1 Fe1 C4 91.85(15)
C2 Fe1 C4 92.34(16)
C3 Fe1 C4 164.05(17)
C12 Fe1 C4 70.23(15)
C11 Fe1 C4 40.99(14)
C1 Fe1 C13 162.86(16)
C2 Fe1 C13 90.80(16)
C3 Fe1 C13 95.63(16)
C12 Fe1 C13 40.28(15)
C11 Fe1 C13 69.73(15)
C4 Fe1 C13 75.85(14)
C5 O4 C4 118.1(3)
O1 C1 Fe1 176.2(3)
O2 C2 Fe1 177.2(4)
O3 C3 Fe1 179.2(4)
O4 C4 C11 111.1(3)
O4 C4 C15 114.9(3)
C11 C4 C15 121.5(3)
O4 C4 Fe1 122.3(2)
C11 C4 Fe1 68.0(2)
C15 C4 Fe1 111.6(2)
O5 C5 O4 125.1(3)
O5 C5 C6 124.9(3)
O4 C5 C6 110.1(3)
C7 C6 C5 112.0(3)
C7 C6 H6A 109.2
C5 C6 H6A 109.2
C7 C6 H6B 109.2
C5 C6 H6B 109.2
H6A C6 H6B 107.9
C6 C7 C8 113.2(3)
C6 C7 H7A 108.9
C8 C7 H7A 108.9
C6 C7 H7B 108.9
C8 C7 H7B 108.9
H7A C7 H7B 107.8
C9 C8 C7 112.5(3)
C9 C8 H8A 109.1
C7 C8 H8A 109.1
C9 C8 H8B 109.1
C7 C8 H8B 109.1
H8A C8 H8B 107.8
C10 C9 C8 114.4(3)
C10 C9 H9A 108.7
C8 C9 H9A 108.7
C10 C9 H9B 108.7
C8 C9 H9B 108.7
H9A C9 H9B 107.6
C9 C10 H10A 109.5
C9 C10 H10B 109.5
H10A C10 H10B 109.5
C9 C10 H10C 109.5
H10A C10 H10C 109.5
H10B C10 H10C 109.5
C12 C11 C4 113.9(3)
C12 C11 Fe1 70.0(2)
C4 C11 Fe1 71.0(2)
C12 C11 H11 123.0
C4 C11 H11 123.0
Fe1 C11 H11 127.7
C11 C12 C13 115.4(3)
C11 C12 Fe1 70.4(2)
C13 C12 Fe1 73.1(2)
C11 C12 H12 122.3
C13 C12 H12 122.3
Fe1 C12 H12 126.0
C12 C13 C14 118.7(3)
C12 C13 Fe1 66.7(2)
C14 C13 Fe1 110.1(2)
C12 C13 H13 120.6
C14 C13 H13 120.7
Fe1 C13 H13 93.0
C13 C14 C15 112.2(3)
C13 C14 H14A 109.2
C15 C14 H14A 109.2
C13 C14 H14B 109.2
C15 C14 H14B 109.2
H14A C14 H14B 107.9
C4 C15 C14 108.6(3)
C4 C15 H15A 110.0
C14 C15 H15A 110.0
C4 C15 H15B 110.0
C14 C15 H15B 110.0
H15A C15 H15B 108.3

loop_
_geom_bond_atom_site_label_1
_geom_bond_atom_site_label_2
_geom_bond_distance
Fe1 C1 1.772(4)
Fe1 C2 1.788(4)
Fe1 C3 1.800(4)
Fe1 C12 2.042(4)
Fe1 C11 2.046(4)
Fe1 C4 2.087(4)
Fe1 C13 2.127(4)
O1 C1 1.155(4)
O2 C2 1.148(5)
O3 C3 1.148(5)
O4 C5 1.351(4)
O4 C4 1.427(4)
O5 C5 1.194(5)
C4 C11 1.448(5)
C4 C15 1.513(5)
C5 C6 1.525(5)
C6 C7 1.517(5)
C6 H6A 0.9900
C6 H6B 0.9900
C7 C8 1.525(5)
C7 H7A 0.9900
C7 H7B 0.9900
C8 C9 1.525(5)
C8 H8A 0.9900
C8 H8B 0.9900
C9 C10 1.513(5)
C9 H9A 0.9900
C9 H9B 0.9900
C10 H10A 0.9800
C10 H10B 0.9800
C10 H10C 0.9800
C11 C12 1.385(5)
C11 H11 0.9500
C12 C13 1.438(5)
C12 H12 0.9499
C13 C14 1.511(5)
C13 H13 0.9501
C14 C15 1.532(5)
C14 H14A 0.9900
C14 H14B 0.9900
C15 H15A 0.9900
C15 H15B 0.9900

loop_
_geom_torsion_atom_site_label_1
_geom_torsion_atom_site_label_2
_geom_torsion_atom_site_label_3
_geom_torsion_atom_site_label_4
_geom_torsion
C5 O4 C4 C11 -150.4(3)
C5 O4 C4 C15 66.8(4)
C5 O4 C4 Fe1 -73.9(4)
C1 Fe1 C4 O4 -9.1(3)
C2 Fe1 C4 O4 92.8(3)
C3 Fe1 C4 O4 -117.9(6)
C12 Fe1 C4 O4 -135.2(3)
C11 Fe1 C4 O4 -101.7(4)
C13 Fe1 C4 O4 -177.0(3)
C1 Fe1 C4 C11 92.7(2)
C2 Fe1 C4 C11 -165.5(2)
C3 Fe1 C4 C11 -16.2(6)
C12 Fe1 C4 C11 -33.5(2)
C13 Fe1 C4 C11 -75.3(2)
C1 Fe1 C4 C15 -150.9(3)
C2 Fe1 C4 C15 -49.0(3)
C3 Fe1 C4 C15 100.3(6)
C12 Fe1 C4 C15 83.0(3)
C11 Fe1 C4 C15 116.5(3)
C13 Fe1 C4 C15 41.2(3)
C4 O4 C5 O5 -0.5(5)
C4 O4 C5 C6 178.6(3)
O5 C5 C6 C7 -43.9(5)
O4 C5 C6 C7 137.0(3)
C5 C6 C7 C8 -66.5(4)
C6 C7 C8 C9 176.6(3)
C7 C8 C9 C10 -177.7(3)
O4 C4 C11 C12 174.3(3)
C15 C4 C11 C12 -45.8(5)
Fe1 C4 C11 C12 56.8(3)
O4 C4 C11 Fe1 117.5(3)
C15 C4 C11 Fe1 -102.6(3)
C1 Fe1 C11 C12 145.2(2)
C2 Fe1 C11 C12 -106.0(3)
C3 Fe1 C11 C12 49.2(3)
C4 Fe1 C11 C12 -125.5(3)
C13 Fe1 C11 C12 -34.0(2)
C1 Fe1 C11 C4 -89.2(2)
C2 Fe1 C11 C4 19.6(3)
C3 Fe1 C11 C4 174.7(2)
C12 Fe1 C11 C4 125.5(3)
C13 Fe1 C11 C4 91.6(2)
C4 C11 C12 C13 1.9(5)
Fe1 C11 C12 C13 59.2(3)
C4 C11 C12 Fe1 -57.3(3)
C1 Fe1 C12 C11 -43.6(3)
C2 Fe1 C12 C11 110.3(3)
C3 Fe1 C12 C11 -140.8(2)
C4 Fe1 C12 C11 34.6(2)
C13 Fe1 C12 C11 125.8(3)
C1 Fe1 C12 C13 -169.5(2)
C2 Fe1 C12 C13 -15.5(3)
C3 Fe1 C12 C13 93.4(2)
C11 Fe1 C12 C13 -125.8(3)
C4 Fe1 C12 C13 -91.3(2)
C11 C12 C13 C14 43.3(5)
Fe1 C12 C13 C14 101.0(3)
C11 C12 C13 Fe1 -57.7(3)
C1 Fe1 C13 C12 30.8(6)
C2 Fe1 C13 C12 168.2(2)
C3 Fe1 C13 C12 -90.3(3)
C11 Fe1 C13 C12 33.4(2)
C4 Fe1 C13 C12 76.0(2)
C1 Fe1 C13 C14 -82.8(6)
C2 Fe1 C13 C14 54.7(3)
C3 Fe1 C13 C14 156.2(3)
C12 Fe1 C13 C14 -113.5(4)
C11 Fe1 C13 C14 -80.1(3)
C4 Fe1 C13 C14 -37.5(3)
C12 C13 C14 C15 -45.5(5)
Fe1 C13 C14 C15 28.2(4)
O4 C4 C15 C14 178.9(3)
C11 C4 C15 C14 40.4(5)
Fe1 C4 C15 C14 -36.3(4)
C13 C14 C15 C4 4.3(4)
